data_7118545
loop_
_publ_author_name
'Lama, Prem'
'Alimi, Lukman O.'
'Das, Raj Kumar'
'Barbour, Leonard J.'

_publ_section_title
;
 Hydration-dependent anomalous thermal expansion behaviour in a
 coordination polymer.
;
_journal_issue 15
_journal_name_full 'Chemical communications (Cambridge, England)'
_journal_page_first 3231
_journal_page_last 3234
_journal_paper_doi 10.1039/c6cc00158k
_journal_volume 52
_journal_year 2016
_chemical_formula_moiety 'C22 H18 N2 O6 Zn, H2 O'
_chemical_formula_sum 'C22 H20 N2 O7 Zn'
_chemical_formula_weight 489.77
_chemical_name_systematic
; 
 ? 
;
_space_group_IT_number 33
_symmetry_cell_setting orthorhombic
_symmetry_space_group_name_Hall 'P 2c -2n'
_symmetry_space_group_name_H-M 'P n a 21'
_atom_sites_solution_hydrogens geom
_atom_sites_solution_primary direct
_atom_sites_solution_secondary difmap
_audit_creation_method SHELXL-97
_audit_update_record
;
2015-12-09 deposited with the CCDC.
2016-01-20 downloaded from the CCDC.
;
_cell_angle_alpha 90.00
_cell_angle_beta 90.00
_cell_angle_gamma 90.00
_cell_formula_units_Z 4
_cell_length_a 19.1073(9)
_cell_length_b 7.8706(4)
_cell_length_c 13.7668(6)
_cell_measurement_reflns_used 4719
_cell_measurement_temperature 260(2)
_cell_measurement_theta_max 25.92
_cell_measurement_theta_min 2.60
_cell_volume 2070.33(17)
_computing_cell_refinement 'SAINT (Bruker, 2009)'
_computing_data_reduction SAINT
_computing_molecular_graphics 'X-Seed (Barbour 2001)'
_computing_structure_refinement 'SHELXL-97 (Sheldrick, 1997)'
_computing_structure_solution 'SHELXS-97 (Sheldrick, 1990)'
_diffrn_ambient_temperature 260(2)
_diffrn_measured_fraction_theta_full 1.000
_diffrn_measured_fraction_theta_max 1.000
_diffrn_measurement_device_type 'CCD area detector'
_diffrn_measurement_method 'phi and omega scans'
_diffrn_radiation_monochromator graphite
_diffrn_radiation_source 'fine-focus sealed tube'
_diffrn_radiation_type MoK\a
_diffrn_radiation_wavelength 0.71073
_diffrn_reflns_av_R_equivalents 0.0237
_diffrn_reflns_av_sigmaI/netI 0.0447
_diffrn_reflns_limit_h_max 23
_diffrn_reflns_limit_h_min -23
_diffrn_reflns_limit_k_max 5
_diffrn_reflns_limit_k_min -9
_diffrn_reflns_limit_l_max 16
_diffrn_reflns_limit_l_min -16
_diffrn_reflns_number 10740
_diffrn_reflns_theta_full 25.99
_diffrn_reflns_theta_max 25.99
_diffrn_reflns_theta_min 2.13
_exptl_absorpt_coefficient_mu 1.235
_exptl_absorpt_correction_T_max 0.7956
_exptl_absorpt_correction_T_min 0.6070
_exptl_absorpt_correction_type multi-scan
_exptl_absorpt_process_details SADABS
_exptl_crystal_colour colorless
_exptl_crystal_density_diffrn 1.571
_exptl_crystal_density_method 'not measured'
_exptl_crystal_description block
_exptl_crystal_F_000 1008
_exptl_crystal_size_max 0.45
_exptl_crystal_size_mid 0.33
_exptl_crystal_size_min 0.19
_refine_diff_density_max 0.321
_refine_diff_density_min -0.504
_refine_diff_density_rms 0.058
_refine_ls_abs_structure_details 'Flack H D (1983), Acta Cryst. A39, 876-881'
_refine_ls_abs_structure_Flack 0.020(11)
_refine_ls_extinction_method none
_refine_ls_goodness_of_fit_ref 1.067
_refine_ls_hydrogen_treatment mixed
_refine_ls_matrix_type full
_refine_ls_number_parameters 289
_refine_ls_number_reflns 4032
_refine_ls_number_restraints 4
_refine_ls_restrained_S_all 1.073
_refine_ls_R_factor_all 0.0317
_refine_ls_R_factor_gt 0.0288
_refine_ls_shift/su_max 0.020
_refine_ls_shift/su_mean 0.000
_refine_ls_structure_factor_coef Fsqd
_refine_ls_weighting_details 'calc w=1/[\s^2^(Fo^2^)+(0.0318P)^2^+0.5490P] where P=(Fo^2^+2Fc^2^)/3'
_refine_ls_weighting_scheme calc
_refine_ls_wR_factor_gt 0.0754
_refine_ls_wR_factor_ref 0.0771
_reflns_number_gt 3744
_reflns_number_total 4032
_reflns_threshold_expression >2sigma(I)
_cod_data_source_file c6cc00158k2.cif
_cod_data_source_block LJB_1_H2O_260K-R
_cod_depositor_comments 'Adding full bibliography for 7118534--7118552.cif.'
_cod_original_sg_symbol_Hall P2c-2n
_cod_original_sg_symbol_H-M Pna21
_cod_database_code 7118545

loop_
_symmetry_equiv_pos_as_xyz
'x, y, z'
'-x, -y, z+1/2'
'-x+1/2, y+1/2, z+1/2'
'x+1/2, -y+1/2, z'

loop_
_atom_site_label
_atom_site_type_symbol
_atom_site_fract_x
_atom_site_fract_y
_atom_site_fract_z
_atom_site_U_iso_or_equiv
_atom_site_adp_type
_atom_site_occupancy
_atom_site_symmetry_multiplicity
_atom_site_calc_flag
_atom_site_refinement_flags
Zn1 Zn 0.386763(12) -0.04559(3) 0.20302(3) 0.01742(9) Uani 1 1 d .
O1 O 0.46756(11) 0.0612(2) 0.14107(15) 0.0248(5) Uani 1 1 d .
C3 C 0.63596(13) 0.2486(3) 0.18430(18) 0.0187(6) Uani 1 1 d .
H3 H 0.6336 0.2562 0.2516 0.022 Uiso 1 1 calc R
C1 C 0.50992(13) 0.1591(4) 0.1862(2) 0.0215(7) Uani 1 1 d .
C2 C 0.57727(13) 0.1971(3) 0.1321(2) 0.0180(6) Uani 1 1 d .
O2 O 0.49941(12) 0.2220(4) 0.26609(18) 0.0428(7) Uani 1 1 d .
C9 C 0.58172(14) 0.1756(4) 0.0330(2) 0.0201(6) Uani 1 1 d .
H9 H 0.5435 0.1337 -0.0014 0.024 Uiso 1 1 calc R
C5 C 0.76077(13) 0.3440(4) 0.1945(3) 0.0234(6) Uani 1 1 d .
C6 C 0.70127(14) 0.2761(4) 0.0360(2) 0.0224(6) Uani 1 1 d .
H6 H 0.7419 0.3073 0.0034 0.027 Uiso 1 1 calc R
C8 C 0.64910(15) 0.1902(4) -0.1240(2) 0.0235(6) Uani 1 1 d .
C4 C 0.69817(14) 0.2889(4) 0.1368(2) 0.0215(6) Uani 1 1 d .
C7 C 0.64383(14) 0.2168(4) -0.0162(2) 0.0208(6) Uani 1 1 d .
O6 O 0.59982(11) 0.1030(3) -0.16253(16) 0.0292(5) Uani 1 1 d .
O4 O 0.80695(11) 0.4250(3) 0.14867(16) 0.0312(5) Uani 1 1 d .
N1 N 0.38820(12) -0.2550(3) 0.11321(19) 0.0226(5) Uani 1 1 d .
O3 O 0.76427(13) 0.3056(4) 0.28059(18) 0.0467(7) Uani 1 1 d .
O5 O 0.69907(12) 0.2482(3) -0.16985(17) 0.0417(6) Uani 1 1 d .
C12 C 0.40600(17) -0.5208(4) -0.0199(2) 0.0284(7) Uani 1 1 d .
C11 C 0.39043(16) -0.5512(4) 0.0770(3) 0.0316(8) Uani 1 1 d .
H11 H 0.3851 -0.6622 0.0990 0.038 Uiso 1 1 calc R
C10 C 0.38279(16) -0.4176(4) 0.1407(2) 0.0293(7) Uani 1 1 d .
H10 H 0.3734 -0.4414 0.2055 0.035 Uiso 1 1 calc R
C14 C 0.40223(17) -0.2265(4) 0.0194(2) 0.0283(7) Uani 1 1 d .
H14 H 0.4056 -0.1143 -0.0013 0.034 Uiso 1 1 calc R
C13 C 0.41193(17) -0.3521(4) -0.0480(2) 0.0315(7) Uani 1 1 d .
H13 H 0.4224 -0.3247 -0.1121 0.038 Uiso 1 1 calc R
C15 C 0.4171(2) -0.6636(5) -0.0908(3) 0.0396(8) Uani 1 1 d .
H15A H 0.3954 -0.7651 -0.0645 0.047 Uiso 1 1 calc R
H15B H 0.4670 -0.6855 -0.0953 0.047 Uiso 1 1 calc R
C16 C 0.38916(17) -0.6360(5) -0.1926(3) 0.0380(9) Uani 1 1 d .
H16A H 0.3388 -0.6206 -0.1898 0.046 Uiso 1 1 calc R
H16B H 0.4095 -0.5334 -0.2194 0.046 Uiso 1 1 calc R
C18 C 0.37814(19) -0.7684(5) -0.3605(3) 0.0374(9) Uani 1 1 d .
C17 C 0.4059(3) -0.7839(6) -0.2580(3) 0.0518(12) Uani 1 1 d .
H17A H 0.3868 -0.8864 -0.2292 0.062 Uiso 1 1 calc R
H17B H 0.4563 -0.7971 -0.2610 0.062 Uiso 1 1 calc R
N2 N 0.33167(16) -0.7709(4) -0.5472(2) 0.0412(7) Uani 1 1 d .
H2 H 0.3171 -0.7747 -0.6062 0.049 Uiso 1 1 calc R
C21 C 0.3980(2) -0.7414(6) -0.5307(3) 0.0485(10) Uani 1 1 d .
H21 H 0.4287 -0.7246 -0.5823 0.058 Uiso 1 1 calc R
C20 C 0.2861(2) -0.7952(7) -0.4758(3) 0.0577(12) Uani 1 1 d .
H20 H 0.2391 -0.8126 -0.4901 0.069 Uiso 1 1 calc R
C19 C 0.3081(2) -0.7947(6) -0.3806(3) 0.0524(11) Uani 1 1 d .
H19 H 0.2763 -0.8118 -0.3304 0.063 Uiso 1 1 calc R
C22 C 0.4223(2) -0.7353(6) -0.4355(3) 0.0502(10) Uani 1 1 d .
H22 H 0.4688 -0.7085 -0.4232 0.060 Uiso 1 1 calc R
O1W O 0.7046(2) 0.0123(6) 0.3692(3) 0.0944(13) Uani 1 1 d D
H1W1 H 0.7194 0.1079 0.3330 0.050 Uiso 1 1 d D
H2W1 H 0.7403 -0.0647 0.3598 0.050 Uiso 1 1 d D

loop_
_atom_site_aniso_label
_atom_site_aniso_U_11
_atom_site_aniso_U_22
_atom_site_aniso_U_33
_atom_site_aniso_U_23
_atom_site_aniso_U_13
_atom_site_aniso_U_12
Zn1 0.01428(14) 0.02439(16) 0.01360(15) 0.00161(16) -0.00015(17) 0.00032(11)
O1 0.0202(10) 0.0338(12) 0.0205(11) -0.0014(9) 0.0013(8) -0.0081(8)
C3 0.0211(12) 0.0248(14) 0.0104(18) -0.0019(10) 0.0006(10) -0.0043(11)
C1 0.0192(12) 0.0288(14) 0.0166(19) 0.0026(12) 0.0011(11) -0.0026(11)
C2 0.0175(13) 0.0186(14) 0.0179(14) 0.0010(11) 0.0002(11) -0.0017(11)
O2 0.0349(13) 0.0698(18) 0.0236(13) -0.0176(12) 0.0109(10) -0.0192(12)
C9 0.0168(13) 0.0266(15) 0.0168(15) -0.0011(11) -0.0020(11) -0.0021(12)
C5 0.0200(12) 0.0287(14) 0.0214(17) -0.0042(15) -0.0011(14) -0.0008(10)
C6 0.0169(13) 0.0333(17) 0.0170(15) -0.0008(12) 0.0022(11) -0.0028(12)
C8 0.0239(15) 0.0313(16) 0.0155(14) -0.0018(12) -0.0006(12) 0.0015(13)
C4 0.0209(14) 0.0249(15) 0.0188(14) -0.0003(12) -0.0041(12) -0.0011(12)
C7 0.0209(14) 0.0259(15) 0.0157(14) -0.0009(11) 0.0003(11) -0.0023(12)
O6 0.0265(11) 0.0441(13) 0.0171(11) -0.0093(10) 0.0005(8) -0.0067(10)
O4 0.0213(11) 0.0470(14) 0.0253(13) -0.0076(10) 0.0012(9) -0.0119(10)
N1 0.0222(13) 0.0251(13) 0.0204(14) 0.0000(10) -0.0007(10) -0.0033(10)
O3 0.0408(14) 0.0713(19) 0.0279(14) 0.0093(13) -0.0179(11) -0.0248(13)
O5 0.0348(13) 0.0704(18) 0.0200(12) -0.0020(12) 0.0067(10) -0.0220(12)
C12 0.0326(16) 0.0317(17) 0.0208(16) -0.0035(13) -0.0101(13) 0.0034(14)
C11 0.045(2) 0.0226(17) 0.0266(18) 0.0022(13) 0.0017(15) 0.0003(14)
C10 0.0382(18) 0.0296(17) 0.0201(17) 0.0037(13) 0.0057(12) 0.0002(13)
C14 0.0385(18) 0.0251(16) 0.0213(16) 0.0029(13) -0.0050(13) -0.0052(13)
C13 0.0409(18) 0.0366(19) 0.0170(16) 0.0024(13) -0.0040(13) -0.0052(15)
C15 0.056(2) 0.039(2) 0.0244(19) -0.0042(15) -0.0063(16) 0.0141(18)
C16 0.050(2) 0.039(2) 0.0257(18) -0.0067(15) -0.0083(15) 0.0133(16)
C18 0.049(2) 0.037(2) 0.026(2) -0.0100(16) -0.0107(15) 0.0185(16)
C17 0.075(3) 0.051(3) 0.029(2) -0.0163(18) -0.0161(19) 0.027(2)
N2 0.0425(18) 0.0566(19) 0.0245(15) -0.0042(13) -0.0097(14) 0.0104(15)
C21 0.043(2) 0.073(3) 0.029(2) 0.000(2) -0.0014(17) -0.007(2)
C20 0.030(2) 0.104(4) 0.039(2) 0.000(2) -0.0016(17) 0.001(2)
C19 0.037(2) 0.085(3) 0.035(2) -0.007(2) 0.0055(16) 0.004(2)
C22 0.033(2) 0.081(3) 0.036(2) -0.007(2) -0.0068(17) -0.004(2)
O1W 0.099(3) 0.092(3) 0.093(3) 0.024(2) 0.019(2) 0.022(2)

loop_
_atom_type_symbol
_atom_type_description
_atom_type_scat_dispersion_real
_atom_type_scat_dispersion_imag
_atom_type_scat_source
C C 0.0033 0.0016 'International Tables Vol C Tables 4.2.6.8 and 6.1.1.4'
H H 0.0000 0.0000 'International Tables Vol C Tables 4.2.6.8 and 6.1.1.4'
N N 0.0061 0.0033 'International Tables Vol C Tables 4.2.6.8 and 6.1.1.4'
O O 0.0106 0.0060 'International Tables Vol C Tables 4.2.6.8 and 6.1.1.4'
Zn Zn 0.2839 1.4301 'International Tables Vol C Tables 4.2.6.8 and 6.1.1.4'

loop_
_geom_angle_atom_site_label_1
_geom_angle_atom_site_label_2
_geom_angle_atom_site_label_3
_geom_angle
_geom_angle_site_symmetry_1
_geom_angle_site_symmetry_3
O6 Zn1 O4 126.11(9) 2_655 4_455
O6 Zn1 O1 114.58(9) 2_655 .
O4 Zn1 O1 103.98(10) 4_455 .
O6 Zn1 N1 112.83(10) 2_655 .
O4 Zn1 N1 99.78(10) 4_455 .
O1 Zn1 N1 94.10(9) . .
C1 O1 Zn1 123.18(19) . .
C2 C3 C4 120.7(2) . .
O2 C1 O1 125.3(3) . .
O2 C1 C2 120.1(3) . .
O1 C1 C2 114.6(2) . .
C9 C2 C3 119.8(2) . .
C9 C2 C1 121.0(2) . .
C3 C2 C1 119.1(2) . .
C2 C9 C7 120.1(3) . .
O3 C5 O4 124.8(3) . .
O3 C5 C4 119.0(3) . .
O4 C5 C4 116.2(3) . .
C7 C6 C4 120.3(3) . .
O5 C8 O6 123.8(3) . .
O5 C8 C7 120.4(3) . .
O6 C8 C7 115.8(2) . .
C6 C4 C3 119.2(2) . .
C6 C4 C5 121.0(3) . .
C3 C4 C5 119.9(3) . .
C6 C7 C9 119.6(3) . .
C6 C7 C8 120.3(3) . .
C9 C7 C8 120.1(2) . .
C8 O6 Zn1 115.26(19) . 2_654
C5 O4 Zn1 127.2(2) . 4
C14 N1 C10 116.6(3) . .
C14 N1 Zn1 116.6(2) . .
C10 N1 Zn1 126.5(2) . .
C11 C12 C13 116.8(3) . .
C11 C12 C15 121.7(3) . .
C13 C12 C15 121.5(3) . .
C10 C11 C12 120.2(3) . .
N1 C10 C11 122.8(3) . .
N1 C14 C13 124.1(3) . .
C14 C13 C12 119.4(3) . .
C12 C15 C16 116.3(3) . .
C17 C16 C15 111.6(3) . .
C22 C18 C19 118.6(4) . .
C22 C18 C17 120.5(4) . .
C19 C18 C17 120.9(4) . .
C16 C17 C18 114.9(3) . .
C21 N2 C20 122.2(3) . .
N2 C21 C22 119.5(4) . .
N2 C20 C19 120.3(4) . .
C20 C19 C18 119.1(4) . .
C18 C22 C21 120.2(4) . .

loop_
_geom_bond_atom_site_label_1
_geom_bond_atom_site_label_2
_geom_bond_distance
_geom_bond_site_symmetry_2
Zn1 O6 1.922(2) 2_655
Zn1 O4 1.946(2) 4_455
Zn1 O1 1.954(2) .
Zn1 N1 2.061(3) .
O1 C1 1.279(3) .
C3 C2 1.393(4) .
C3 C4 1.393(4) .
C1 O2 1.223(4) .
C1 C2 1.517(4) .
C2 C9 1.377(4) .
C9 C7 1.404(4) .
C5 O3 1.225(4) .
C5 O4 1.258(4) .
C5 C4 1.499(4) .
C6 C7 1.392(4) .
C6 C4 1.393(4) .
C8 O5 1.232(4) .
C8 O6 1.280(4) .
C8 C7 1.502(4) .
O6 Zn1 1.922(2) 2_654
O4 Zn1 1.946(2) 4
N1 C14 1.338(4) .
N1 C10 1.338(4) .
C12 C11 1.387(5) .
C12 C13 1.388(5) .
C12 C15 1.504(5) .
C11 C10 1.377(5) .
C14 C13 1.369(5) .
C15 C16 1.515(5) .
C16 C17 1.506(5) .
C18 C22 1.358(6) .
C18 C19 1.382(5) .
C18 C17 1.512(5) .
N2 C21 1.308(5) .
N2 C20 1.327(5) .
C21 C22 1.391(5) .
C20 C19 1.377(6) .
